data_2242089
loop_
_publ_author_name
'Faizi, Md. Serajul Haque'
'Haque, Ashanul'
'Dege, Necmi'
'Hasan, Syed Imran'
'Dege, Mustafa'
'Kalibabchuk, Valentina A.'

_publ_section_title
;
 Crystal structure of 4,4'-dinitro-[1,1'-biphenyl]-2-amine
;
_journal_issue 4
_journal_name_full 'Acta Crystallographica Section E'
_journal_page_first 550
_journal_page_last 552
_journal_paper_doi 10.1107/S205698901700408X
_journal_volume 73
_journal_year 2017
_chemical_formula_iupac 'C12 H9 N3 O4'
_chemical_formula_moiety 'C12 H9 N3 O4'
_chemical_formula_sum 'C12 H9 N3 O4'
_chemical_formula_weight 259.22
_chemical_name_systematic
;
4,4'-Dinitro-[1,1'-biphenyl]-2-amine
;
_space_group_crystal_system monoclinic
_space_group_IT_number 14
_space_group_name_Hall '-P 2ybc'
_space_group_name_H-M_alt 'P 1 21/c 1'
_symmetry_space_group_name_Hall '-P 2ybc'
_symmetry_space_group_name_H-M 'P 1 21/c 1'
_atom_sites_solution_hydrogens mixed
_atom_sites_solution_primary direct
_atom_sites_solution_secondary difmap
_audit_creation_method SHELXL-2016/6
_cell_angle_alpha 90
_cell_angle_beta 99.437(6)
_cell_angle_gamma 90
_cell_formula_units_Z 4
_cell_length_a 14.2940(11)
_cell_length_b 7.0352(6)
_cell_length_c 11.6043(9)
_cell_measurement_reflns_used 3570
_cell_measurement_temperature 296
_cell_measurement_theta_max 27.82
_cell_measurement_theta_min 2.10
_cell_volume 1151.15(16)
_computing_cell_refinement
;
X-AREA (Stoe & Cie, 2002)
;
_computing_data_collection
;
X-AREA (Stoe & Cie, 2002)
;
_computing_data_reduction
;
X-RED32 (Stoe & Cie, 2002)
;
_computing_molecular_graphics
;
ORTEP-3 for Windows (Farrugia, 2012) and Mercury (Macrae <i>et al.</i>,
2008)
;
_computing_publication_material
;
WinGX (Farrugia, 2012) and PLATON (Spek, 2009)
;
_computing_structure_refinement
;
SHELXL2016 (Sheldrick, 2015b)
;
_computing_structure_solution
;
SHELXT (Sheldrick 2015a)
;
_diffrn_ambient_temperature 296
_diffrn_detector_area_resol_mean 6.67
_diffrn_measured_fraction_theta_full 0.987
_diffrn_measured_fraction_theta_max 0.985
_diffrn_measurement_device '2-circle goniometer'
_diffrn_measurement_device_type 'Stoe IPDS 2'
_diffrn_measurement_method 'rotation method'
_diffrn_radiation_monochromator 'plane graphite'
_diffrn_radiation_type 'Mo K\a'
_diffrn_radiation_wavelength 0.71073
_diffrn_reflns_av_R_equivalents 0.0444
_diffrn_reflns_limit_h_max 18
_diffrn_reflns_limit_h_min -18
_diffrn_reflns_limit_k_max 9
_diffrn_reflns_limit_k_min -8
_diffrn_reflns_limit_l_max 11
_diffrn_reflns_limit_l_min -14
_diffrn_reflns_number 6476
_diffrn_reflns_theta_full 25.242
_diffrn_reflns_theta_max 27.345
_diffrn_reflns_theta_min 2.889
_exptl_absorpt_coefficient_mu 0.116
_exptl_absorpt_correction_T_max 0.9931
_exptl_absorpt_correction_T_min 0.9800
_exptl_absorpt_correction_type integration
_exptl_absorpt_process_details
;
(X-RED32; Stoe & Cie, 2002)
;
_exptl_crystal_colour orange
_exptl_crystal_density_diffrn 1.496
_exptl_crystal_description prism
_exptl_crystal_F_000 536
_exptl_crystal_size_max 0.34
_exptl_crystal_size_mid 0.20
_exptl_crystal_size_min 0.07
_refine_diff_density_max 0.096
_refine_diff_density_min -0.115
_refine_ls_extinction_method none
_refine_ls_goodness_of_fit_ref 0.812
_refine_ls_hydrogen_treatment mixed
_refine_ls_matrix_type full
_refine_ls_number_parameters 180
_refine_ls_number_reflns 2566
_refine_ls_number_restraints 2
_refine_ls_restrained_S_all 0.814
_refine_ls_R_factor_all 0.1314
_refine_ls_R_factor_gt 0.0398
_refine_ls_shift/su_max 0.000
_refine_ls_shift/su_mean 0.000
_refine_ls_structure_factor_coef Fsqd
_refine_ls_weighting_details 'w=1/[\s^2^(Fo^2^)+(0.0353P)^2^] where P=(Fo^2^+2Fc^2^)/3'
_refine_ls_weighting_scheme calc
_refine_ls_wR_factor_gt 0.0725
_refine_ls_wR_factor_ref 0.0924
_reflns_number_gt 1052
_reflns_number_total 2566
_reflns_threshold_expression 'I > 2\s(I)'
_cod_data_source_file su5355sup1.cif
_cod_data_source_block I
_cod_database_code 2242089
_shelx_space_group_comment
;
The symmetry employed for this shelxl refinement is uniquely defined
by the following loop, which should always be used as a source of
symmetry information in preference to the above space-group names.
They are only intended as comments.
;

loop_
_space_group_symop_operation_xyz
'x, y, z'
'-x, y+1/2, -z+1/2'
'-x, -y, -z'
'x, -y-1/2, z-1/2'

loop_
_atom_site_type_symbol
_atom_site_label
_atom_site_fract_x
_atom_site_fract_y
_atom_site_fract_z
_atom_site_U_iso_or_equiv
_atom_site_adp_type
_atom_site_calc_flag
_atom_site_occupancy
O O1 0.61664(11) 0.3867(2) 0.93876(16) 0.0867(5) Uani d 1
N N1 0.60769(13) 0.3912(3) 0.8317(2) 0.0701(5) Uani d 1
O O3 -0.08732(12) 0.2401(3) 0.36959(17) 0.1108(7) Uani d 1
O O2 0.67457(11) 0.3941(3) 0.77943(16) 0.1004(6) Uani d 1
N N2 0.26998(16) 0.4451(3) 0.8191(2) 0.0831(6) Uani d 1
N N3 -0.02768(15) 0.3445(4) 0.3418(2) 0.0899(7) Uani d 1
O O4 -0.04065(12) 0.4408(3) 0.25269(19) 0.1165(7) Uani d 1
C C5 0.34478(14) 0.4181(3) 0.76003(19) 0.0575(5) Uani d 1
C C6 0.43668(14) 0.4150(3) 0.82181(19) 0.0597(5) Uani d 1
H H6 0.447162 0.429120 0.902589 0.072 Uiso calc 1
C C4 0.33093(14) 0.3924(3) 0.63808(18) 0.0578(5) Uani d 1
C C2 0.50098(15) 0.3718(3) 0.64471(19) 0.0630(6) Uani d 1
H H2 0.553081 0.358487 0.606754 0.076 Uiso calc 1
C C8 0.21562(15) 0.4992(3) 0.4654(2) 0.0704(6) Uani d 1
H H8 0.260703 0.585579 0.448436 0.084 Uiso calc 1
C C7 0.23591(14) 0.3858(3) 0.56438(18) 0.0604(5) Uani d 1
C C1 0.51178(14) 0.3912(3) 0.76354(19) 0.0565(5) Uani d 1
C C12 0.16757(15) 0.2578(3) 0.5889(2) 0.0737(6) Uani d 1
H H12 0.180146 0.181271 0.655006 0.088 Uiso calc 1
C C3 0.41015(15) 0.3728(3) 0.58389(19) 0.0642(6) Uani d 1
H H3 0.401257 0.359785 0.503076 0.077 Uiso calc 1
C C11 0.08146(16) 0.2435(3) 0.5161(2) 0.0787(7) Uani d 1
H H11 0.035605 0.158226 0.532243 0.094 Uiso calc 1
C C10 0.06496(16) 0.3583(4) 0.4192(2) 0.0709(6) Uani d 1
C C9 0.13043(16) 0.4857(3) 0.3926(2) 0.0754(6) Uani d 1
H H9 0.117272 0.561654 0.326283 0.090 Uiso calc 1
H H2B 0.2854(15) 0.490(3) 0.8945(17) 0.106(9) Uiso d 1
H H2A 0.2140(13) 0.484(4) 0.780(2) 0.114(10) Uiso d 1

loop_
_atom_site_aniso_label
_atom_site_aniso_U_11
_atom_site_aniso_U_22
_atom_site_aniso_U_33
_atom_site_aniso_U_12
_atom_site_aniso_U_13
_atom_site_aniso_U_23
O1 0.0876(11) 0.1025(13) 0.0647(12) 0.0106(9) -0.0035(9) -0.0071(11)
N1 0.0702(12) 0.0638(12) 0.0744(15) 0.0050(10) 0.0068(12) -0.0060(12)
O3 0.0786(11) 0.1494(18) 0.1005(16) -0.0237(12) 0.0033(10) -0.0310(13)
O2 0.0715(10) 0.1330(15) 0.0988(14) -0.0058(11) 0.0202(10) -0.0176(12)
N2 0.0719(13) 0.1179(18) 0.0591(14) -0.0019(12) 0.0092(11) -0.0076(13)
N3 0.0814(16) 0.1079(19) 0.0760(18) 0.0001(13) 0.0000(14) -0.0284(14)
O4 0.1077(14) 0.1460(18) 0.0828(15) 0.0023(12) -0.0234(11) 0.0033(14)
C5 0.0680(13) 0.0557(13) 0.0501(13) -0.0050(10) 0.0135(11) -0.0001(10)
C6 0.0709(13) 0.0582(13) 0.0481(12) -0.0029(10) 0.0045(11) 0.0007(10)
C4 0.0708(13) 0.0515(12) 0.0512(13) -0.0050(10) 0.0102(11) 0.0016(11)
C2 0.0746(14) 0.0591(14) 0.0573(15) -0.0005(11) 0.0171(12) -0.0026(11)
C8 0.0774(14) 0.0767(15) 0.0542(14) -0.0036(12) 0.0025(12) 0.0066(12)
C7 0.0715(13) 0.0594(13) 0.0490(13) -0.0049(11) 0.0063(11) -0.0043(11)
C1 0.0645(12) 0.0457(12) 0.0580(15) 0.0001(10) 0.0063(11) -0.0007(11)
C12 0.0873(15) 0.0735(15) 0.0578(15) -0.0149(13) 0.0047(13) 0.0043(13)
C3 0.0862(15) 0.0601(13) 0.0468(13) -0.0011(11) 0.0123(12) 0.0004(11)
C11 0.0838(16) 0.0794(16) 0.0702(18) -0.0193(13) 0.0045(13) -0.0057(15)
C10 0.0702(14) 0.0817(17) 0.0562(16) 0.0010(12) -0.0033(12) -0.0183(13)
C9 0.0838(15) 0.0808(17) 0.0577(15) 0.0032(13) 0.0001(13) 0.0054(13)

loop_
_atom_type_symbol
_atom_type_description
_atom_type_scat_dispersion_real
_atom_type_scat_dispersion_imag
_atom_type_scat_source
C C 0.0033 0.0016 'International Tables Vol C Tables 4.2.6.8 and 6.1.1.4'
H H 0.0000 0.0000 'International Tables Vol C Tables 4.2.6.8 and 6.1.1.4'
N N 0.0061 0.0033 'International Tables Vol C Tables 4.2.6.8 and 6.1.1.4'
O O 0.0106 0.0060 'International Tables Vol C Tables 4.2.6.8 and 6.1.1.4'

loop_
_geom_angle_atom_site_label_1
_geom_angle_atom_site_label_2
_geom_angle_atom_site_label_3
_geom_angle
O2 N1 O1 123.1(2)
O2 N1 C1 118.3(2)
O1 N1 C1 118.63(19)
C5 N2 H2B 115.9(14)
C5 N2 H2A 119.6(17)
H2B N2 H2A 116(2)
O3 N3 O4 123.1(2)
O3 N3 C10 118.6(3)
O4 N3 C10 118.3(3)
N2 C5 C6 119.4(2)
N2 C5 C4 121.8(2)
C6 C5 C4 118.80(19)
C1 C6 C5 119.9(2)
C1 C6 H6 120.1
C5 C6 H6 120.1
C3 C4 C5 118.49(19)
C3 C4 C7 118.3(2)
C5 C4 C7 123.25(18)
C1 C2 C3 117.28(19)
C1 C2 H2 121.4
C3 C2 H2 121.4
C9 C8 C7 121.0(2)
C9 C8 H8 119.5
C7 C8 H8 119.5
C8 C7 C12 118.8(2)
C8 C7 C4 120.41(19)
C12 C7 C4 120.6(2)
C2 C1 C6 122.8(2)
C2 C1 N1 119.0(2)
C6 C1 N1 118.2(2)
C11 C12 C7 120.5(2)
C11 C12 H12 119.7
C7 C12 H12 119.7
C2 C3 C4 122.7(2)
C2 C3 H3 118.6
C4 C3 H3 118.6
C10 C11 C12 118.4(2)
C10 C11 H11 120.8
C12 C11 H11 120.8
C9 C10 C11 122.6(2)
C9 C10 N3 119.0(3)
C11 C10 N3 118.4(2)
C8 C9 C10 118.6(2)
C8 C9 H9 120.7
C10 C9 H9 120.7

loop_
_geom_bond_atom_site_label_1
_geom_bond_atom_site_label_2
_geom_bond_distance
O1 N1 1.228(2)
N1 O2 1.214(2)
N1 C1 1.466(3)
O3 N3 1.209(2)
N2 C5 1.375(3)
N2 H2B 0.922(17)
N2 H2A 0.894(17)
N3 O4 1.224(3)
N3 C10 1.477(3)
C5 C6 1.390(3)
C5 C4 1.408(3)
C6 C1 1.370(3)
C6 H6 0.9300
C4 C3 1.389(3)
C4 C7 1.482(3)
C2 C1 1.369(3)
C2 C3 1.372(3)
C2 H2 0.9300
C8 C9 1.367(3)
C8 C7 1.389(3)
C8 H8 0.9300
C7 C12 1.392(3)
C12 C11 1.378(3)
C12 H12 0.9300
C3 H3 0.9300
C11 C10 1.373(3)
C11 H11 0.9300
C10 C9 1.368(3)
C9 H9 0.9300

loop_
_geom_hbond_atom_site_label_D
_geom_hbond_atom_site_label_H
_geom_hbond_atom_site_label_A
_geom_hbond_site_symmetry_A
_geom_hbond_distance_DH
_geom_hbond_distance_HA
_geom_hbond_distance_DA
_geom_hbond_angle_DHA
N2 H2B O1 3_667 0.92(2) 2.360(18) 3.229(3) 157(2)
N2 H2A O4 3_566 0.89(2) 2.502(18) 3.345(3) 157(2)
C6 H6 O1 3_667 0.93 2.54 3.308(3) 140
C9 H9 O3 2_555 0.93 2.57 3.496(3) 174

loop_
_geom_torsion_atom_site_label_1
_geom_torsion_atom_site_label_2
_geom_torsion_atom_site_label_3
_geom_torsion_atom_site_label_4
_geom_torsion
N2 C5 C6 C1 -179.0(2)
C4 C5 C6 C1 1.3(3)
N2 C5 C4 C3 177.7(2)
C6 C5 C4 C3 -2.6(3)
N2 C5 C4 C7 -2.1(3)
C6 C5 C4 C7 177.60(19)
C9 C8 C7 C12 -0.3(3)
C9 C8 C7 C4 175.8(2)
C3 C4 C7 C8 -50.6(3)
C5 C4 C7 C8 129.1(2)
C3 C4 C7 C12 125.4(2)
C5 C4 C7 C12 -54.9(3)
C3 C2 C1 C6 -1.4(3)
C3 C2 C1 N1 -179.90(18)
C5 C6 C1 C2 0.7(3)
C5 C6 C1 N1 179.24(19)
O2 N1 C1 C2 7.6(3)
O1 N1 C1 C2 -171.76(19)
O2 N1 C1 C6 -170.96(19)
O1 N1 C1 C6 9.7(3)
C8 C7 C12 C11 0.2(3)
C4 C7 C12 C11 -175.9(2)
C1 C2 C3 C4 0.0(3)
C5 C4 C3 C2 2.0(3)
C7 C4 C3 C2 -178.2(2)
C7 C12 C11 C10 0.0(3)
C12 C11 C10 C9 -0.1(3)
C12 C11 C10 N3 -179.4(2)
O3 N3 C10 C9 -175.5(2)
O4 N3 C10 C9 3.9(3)
O3 N3 C10 C11 3.8(3)
O4 N3 C10 C11 -176.8(2)
C7 C8 C9 C10 0.2(3)
C11 C10 C9 C8 0.0(3)
N3 C10 C9 C8 179.3(2)

_cod_database_fobs_code 2242089
